data_4001303
loop_
_publ_author_name
'Bernuy-Lopez, Carlos'
'Allix, Mathieu'
'Bridges, Craig A.'
'Claridge, John B.'
'Rosseinsky, Matthew J.'

_publ_section_title
;
 Sr2MgMoO6-\d:&#x00A0; Structure, Phase Stability, and Cation Site Order
 Control of Reduction
;
_journal_issue 5
_journal_name_full 'Chemistry of Materials'
_journal_page_first 1035
_journal_paper_doi 10.1021/cm0624116
_journal_volume 19
_journal_year 2007
_chemical_formula_sum 'Mo O4 Sr'
_chemical_formula_weight 247.56
_chemical_name_systematic ' ?'
_space_group_IT_number 88
_symmetry_cell_setting tetragonal
_symmetry_space_group_name_Hall '-I 4ad'
_symmetry_space_group_name_H-M 'I 41/a :2'
_cell_angle_alpha 90.0
_cell_angle_beta 90.0
_cell_angle_gamma 90.0
_cell_formula_units_Z 4
_cell_length_a 5.3954(4)
_cell_length_b 5.3954
_cell_length_c 12.0264(18)
_cell_volume 350.09(6)
_pd_block_id 2006-10-06T09:51|I1BAR_NEUTRON_BS_FIN_phase2|JBC||
_pd_phase_name 'from C:/GSAS files/Sr2MgMoO6/SrMoO4.cif'
_cod_data_source_file cm0624116si20061009_081917.cif
_cod_data_source_block I1BAR_NEUTRON_BS_FIN_phase_2
_cod_depositor_comments
;
The following automatic conversions were performed:

'_geom_bond_publ_flag' value 'N' changed to 'n' according to
/home/saulius/struct/CIF-dictionaries/cif_core.dic dictionary named
'cif_core.dic' version 2.4.1 from 2010-06-29 (27
times).

'_geom_angle_publ_flag' value 'N' changed to 'n' according
to /home/saulius/struct/CIF-dictionaries/cif_core.dic dictionary
named 'cif_core.dic' version 2.4.1 from 2010-06-29 (75 times).

Automatic conversion script
Id: cif_fix_values 1715 2011-07-08 13:25:40Z adriana 
;
_cod_original_cell_volume 350.09(5)
_cod_original_sg_symbol_H-M 'I 41/a'
_cod_database_code 4001303

loop_
_symmetry_equiv_pos_site_id
_symmetry_equiv_pos_as_xyz
1 +x,+y,+z
2 -y+3/4,+x+1/4,+z+1/4
3 -x+1/2,-y,+z+1/2
4 +y+3/4,-x+3/4,+z+3/4
-1 -x,-y,-z
-2 +y+1/4,-x+3/4,-z+3/4
-3 +x+1/2,+y,-z+1/2
-4 -y+1/4,+x+1/4,-z+1/4
101 +x+1/2,+y+1/2,+z+1/2
102 -y+1/4,+x+3/4,+z+3/4
103 -x,-y+1/2,+z
104 +y+1/4,-x+1/4,+z+1/4
-101 -x+1/2,-y+1/2,-z+1/2
-102 +y+3/4,-x+1/4,-z+1/4
-103 +x,+y+1/2,-z
-104 -y+3/4,+x+3/4,-z+3/4

loop_
_atom_site_type_symbol
_atom_site_label
_atom_site_fract_x
_atom_site_fract_y
_atom_site_fract_z
_atom_site_occupancy
_atom_site_thermal_displace_type
_atom_site_U_iso_or_equiv
_atom_site_symmetry_multiplicity
Sr Sr1 0.0 0.25 0.625 1.0 Uiso 0.01274 4
Mo Mo1 0.0 0.25 0.125 1.0 Uiso 0.01274 4
O O1 0.2373 0.1146 0.0433 1.0 Uiso 0.01274 16

loop_
_atom_type_symbol
_atom_type_number_in_cell
Sr 4.0
Mo 4.0
O 16.0

loop_
_geom_angle_atom_site_label_1
_geom_angle_atom_site_label_2
_geom_angle_atom_site_label_3
_geom_angle
_geom_angle_site_symmetry_1
_geom_angle_site_symmetry_3
_geom_angle_publ_flag
Sr1 Sr1 Sr1 83.800(10) 2_455 2_555 n
Sr1 Sr1 Sr1 123.642(6) 2_455 4_444 n
Sr1 Sr1 Sr1 123.642(6) 2_455 4_454 n
Sr1 Sr1 O1 129.8940(14) 2_455 3_555 n
Sr1 Sr1 O1 39.285(4) 2_455 4_455 n
Sr1 Sr1 O1 102.863(7) 2_455 -2_555 n
Sr1 Sr1 O1 102.551(9) 2_455 -3_445 n
Sr1 Sr1 O1 85.281(6) 2_455 101_455 n
Sr1 Sr1 O1 66.714(7) 2_455 102_334 n
Sr1 Sr1 O1 162.1807(17) 2_455 -101_444 n
Sr1 Sr1 O1 38.58190(20) 2_455 -104_445 n
Sr1 Sr1 Sr1 123.642(6) 2_555 4_444 n
Sr1 Sr1 Sr1 123.642(6) 2_555 4_454 n
Sr1 Sr1 O1 85.281(6) 2_555 3_555 n
Sr1 Sr1 O1 66.714(7) 2_555 4_455 n
Sr1 Sr1 O1 38.58190(20) 2_555 -2_555 n
Sr1 Sr1 O1 162.1806(17) 2_555 -3_445 n
Sr1 Sr1 O1 129.8940(14) 2_555 101_455 n
Sr1 Sr1 O1 39.285(4) 2_555 102_334 n
Sr1 Sr1 O1 102.551(9) 2_555 -101_444 n
Sr1 Sr1 O1 102.863(7) 2_555 -104_445 n
Sr1 Sr1 Sr1 83.800(10) 4_444 4_454 n
Sr1 Sr1 O1 38.58190(20) 4_444 3_555 n
Sr1 Sr1 O1 162.1806(17) 4_444 4_455 n
Sr1 Sr1 O1 129.8940(14) 4_444 -2_555 n
Sr1 Sr1 O1 39.285(4) 4_444 -3_445 n
Sr1 Sr1 O1 102.863(7) 4_444 101_455 n
Sr1 Sr1 O1 102.551(9) 4_444 102_334 n
Sr1 Sr1 O1 66.714(7) 4_444 -101_444 n
Sr1 Sr1 O1 85.281(6) 4_444 -104_445 n
Sr1 Sr1 O1 102.863(7) 4_454 3_555 n
Sr1 Sr1 O1 102.551(9) 4_454 4_455 n
Sr1 Sr1 O1 85.281(6) 4_454 -2_555 n
Sr1 Sr1 O1 66.714(7) 4_454 -3_445 n
Sr1 Sr1 O1 38.58190(20) 4_454 101_455 n
Sr1 Sr1 O1 162.1807(17) 4_454 102_334 n
Sr1 Sr1 O1 39.285(4) 4_454 -101_444 n
Sr1 Sr1 O1 129.8940(14) 4_454 -104_445 n
O1 Sr1 O1 149.5700(12) 3_555 4_455 n
O1 Sr1 O1 98.1092(24) 3_555 -2_555 n
O1 Sr1 O1 77.866(4) 3_555 -3_445 n
O1 Sr1 O1 135.880(7) 3_555 101_455 n
O1 Sr1 O1 74.205(8) 3_555 102_334 n
O1 Sr1 O1 67.6751(32) 3_555 -101_444 n
O1 Sr1 O1 98.1092(24) 3_555 -104_445 n
O1 Sr1 O1 67.6751(32) 4_455 -2_555 n
O1 Sr1 O1 128.100(6) 4_455 -3_445 n
O1 Sr1 O1 74.205(8) 4_455 101_455 n
O1 Sr1 O1 76.463(9) 4_455 102_334 n
O1 Sr1 O1 128.100(6) 4_455 -101_444 n
O1 Sr1 O1 77.866(4) 4_455 -104_445 n
O1 Sr1 O1 149.5699(12) -2_555 -3_445 n
O1 Sr1 O1 98.1092(24) -2_555 101_455 n
O1 Sr1 O1 77.866(4) -2_555 102_334 n
O1 Sr1 O1 74.205(8) -2_555 -101_444 n
O1 Sr1 O1 135.880(7) -2_555 -104_445 n
O1 Sr1 O1 67.6751(32) -3_445 101_455 n
O1 Sr1 O1 128.100(6) -3_445 102_334 n
O1 Sr1 O1 76.463(9) -3_445 -101_444 n
O1 Sr1 O1 74.205(8) -3_445 -104_445 n
O1 Sr1 O1 149.5700(12) 101_455 102_334 n
O1 Sr1 O1 77.866(4) 101_455 -101_444 n
O1 Sr1 O1 98.1092(24) 101_455 -104_445 n
O1 Sr1 O1 128.100(6) 102_334 -101_444 n
O1 Sr1 O1 67.6751(32) 102_334 -104_445 n
O1 Sr1 O1 149.5700(12) -101_444 -104_445 n
O1 Mo1 O1 107.916(4) 1_555 -4_555 n
O1 Mo1 O1 112.629(9) 1_555 103_343 n
O1 Mo1 O1 107.916(4) 1_555 -102_444 n
O1 Mo1 O1 107.916(4) -4_555 103_343 n
O1 Mo1 O1 112.629(9) -4_555 -102_444 n
O1 Mo1 O1 107.916(4) 103_343 -102_444 n
Sr1 O1 Sr1 102.134(4) 2_554 3_554 n
Sr1 O1 Mo1 135.7508(29) 2_554 1_555 n
Sr1 O1 Mo1 119.560(7) 3_554 1_555 n

loop_
_geom_bond_atom_site_label_1
_geom_bond_atom_site_label_2
_geom_bond_distance
_geom_bond_site_symmetry_2
_geom_bond_publ_flag
Sr1 Sr1 4.0394(4) 2_455 n
Sr1 Sr1 4.0394(4) 2_555 n
Sr1 Sr1 4.0394(4) 4_444 n
Sr1 Sr1 4.0394(4) 4_454 n
Sr1 Mo1 3.81509(30) 3_455 n
Sr1 Mo1 3.81509(30) 3_465 n
Sr1 Mo1 3.81509(30) 3_555 n
Sr1 Mo1 3.81509(30) 3_565 n
Sr1 O1 2.61610(19) 3_555 n
Sr1 O1 2.57669(25) 4_455 n
Sr1 O1 2.61610(19) -2_555 n
Sr1 O1 2.57669(25) -3_455 n
Sr1 O1 2.61610(19) 101_455 n
Sr1 O1 2.57669(25) 102_545 n
Sr1 O1 2.57669(25) -101_444 n
Sr1 O1 2.61610(19) -104_334 n
Mo1 Sr1 3.81509(30) 3_454 n
Mo1 Sr1 3.81509(30) 3_464 n
Mo1 Sr1 3.81509(30) 3_554 n
Mo1 Sr1 3.81509(30) 3_564 n
Mo1 O1 1.77153(13) 1_555 n
Mo1 O1 1.77153(13) -4_555 n
Mo1 O1 1.77153(13) 103_555 n
Mo1 O1 1.77153(13) -102_344 n
O1 Sr1 2.57669(25) 2_554 n
O1 Sr1 2.61610(19) 3_554 n
O1 Mo1 1.77153(13) 1_555 n
